data_7214281
loop_
_publ_author_name
'Jacobs, Ayesha'
'B\'athori, Nikoletta B.'
'Kabwit, Rodriguez Y.'
'Weber, Edwin'

_publ_section_title
;
 Salts of the scissor-shaped racemic host
 1,1&#x2032;-binaphthyl-2,2&#x2032;-dicarboxylic acid with amines:
 structure and thermal stability
;
_journal_issue 12
_journal_name_full CrystEngComm
_journal_page_first 2462
_journal_paper_doi 10.1039/c3ce42215a
_journal_volume 16
_journal_year 2014
_chemical_formula_sum 'C30 H36 N2 O4'
_chemical_formula_weight 488.61
_chemical_name_systematic
; 
Di-ethylammonium-1,1'-binaphthyl-2,2'-dicarboxylate 
;
_space_group_IT_number 15
_symmetry_cell_setting monoclinic
_symmetry_space_group_name_Hall '-C 2yc'
_symmetry_space_group_name_H-M 'C 1 2/c 1'
_atom_sites_solution_hydrogens geom
_atom_sites_solution_primary direct
_atom_sites_solution_secondary difmap
_audit_creation_method SHELXL-97
_cell_angle_alpha 90.00
_cell_angle_beta 92.41(3)
_cell_angle_gamma 90.00
_cell_formula_units_Z 4
_cell_length_a 17.416(4)
_cell_length_b 11.358(2)
_cell_length_c 13.740(3)
_cell_measurement_reflns_used 11557
_cell_measurement_temperature 173(2)
_cell_measurement_theta_max 28.28
_cell_measurement_theta_min 1.00
_cell_volume 2715.5(10)
_computing_cell_refinement 'DENZO-SMN (Otwinowski & Minor, 1997)'
_computing_data_collection 'COLLECT (2000)'
_computing_data_reduction 'DENZO-SMN (Otwinowski & Minor, 1997)'
_computing_molecular_graphics 'X-seed (Barbour, 1999)'
_computing_publication_material 'SHELXL-97 (Sheldrick, 1997)'
_computing_structure_refinement 'SHELXL-97 (Sheldrick, 1997)'
_computing_structure_solution 'SHELXS-97 (Sheldrick, 1990)'
_diffrn_ambient_temperature 173(2)
_diffrn_measured_fraction_theta_full 0.971
_diffrn_measured_fraction_theta_max 0.971
_diffrn_measurement_device_type 'Nonius KappaCCD'
_diffrn_measurement_method '1\% \f scans and \w scans'
_diffrn_radiation_monochromator graphite
_diffrn_radiation_source 'fine-focus sealed tube'
_diffrn_radiation_type MoK\a
_diffrn_radiation_wavelength 0.71073
_diffrn_reflns_av_R_equivalents 0.0000
_diffrn_reflns_av_sigmaI/netI 0.0201
_diffrn_reflns_limit_h_max 23
_diffrn_reflns_limit_h_min 0
_diffrn_reflns_limit_k_max 15
_diffrn_reflns_limit_k_min 0
_diffrn_reflns_limit_l_max 18
_diffrn_reflns_limit_l_min -18
_diffrn_reflns_number 3282
_diffrn_reflns_theta_full 28.29
_diffrn_reflns_theta_max 28.29
_diffrn_reflns_theta_min 2.58
_exptl_absorpt_coefficient_mu 0.079
_exptl_absorpt_correction_type none
_exptl_absorpt_process_details none
_exptl_crystal_colour colourless
_exptl_crystal_density_diffrn 1.195
_exptl_crystal_density_method 'not measured'
_exptl_crystal_description block
_exptl_crystal_F_000 1048
_exptl_crystal_size_max 0.30
_exptl_crystal_size_mid 0.24
_exptl_crystal_size_min 0.16
_refine_diff_density_max 0.230
_refine_diff_density_min -0.167
_refine_diff_density_rms 0.037
_refine_ls_extinction_method none
_refine_ls_goodness_of_fit_ref 1.036
_refine_ls_hydrogen_treatment noref
_refine_ls_matrix_type full
_refine_ls_number_parameters 173
_refine_ls_number_reflns 3282
_refine_ls_number_restraints 0
_refine_ls_restrained_S_all 1.036
_refine_ls_R_factor_all 0.0508
_refine_ls_R_factor_gt 0.0401
_refine_ls_shift/su_max 0.002
_refine_ls_shift/su_mean 0.000
_refine_ls_structure_factor_coef Fsqd
_refine_ls_weighting_details 'calc w=1/[\s^2^(Fo^2^)+(0.0505P)^2^+1.1439P] where P=(Fo^2^+2Fc^2^)/3'
_refine_ls_weighting_scheme calc
_refine_ls_wR_factor_gt 0.0969
_refine_ls_wR_factor_ref 0.1041
_reflns_number_gt 2730
_reflns_number_total 3282
_reflns_threshold_expression >2sigma(I)
_cod_data_source_file c3ce42215a2.cif
_cod_data_source_block c:\1
_cod_depositor_comments
;
The following automatic conversions were performed:

'_symmetry_cell_setting' value 'Monoclinic' changed to 'monoclinic'
according to
/usr/data/users/saulius/crontab/automatic-downloads/current/RSC/lib/dictionaries/cif_core.dic
dictionary named 'cif_core.dic' version 2.4.2 from 2011-04-26.

Automatic conversion script
Id: cif_fix_values 2281 2013-09-26 08:29:07Z andrius 
;
_cod_original_sg_symbol_H-M 'C 2/c'
_cod_database_code 7214281

loop_
_symmetry_equiv_pos_as_xyz
'x, y, z'
'-x, y, -z+1/2'
'x+1/2, y+1/2, z'
'-x+1/2, y+1/2, -z+1/2'
'-x, -y, -z'
'x, -y, z-1/2'
'-x+1/2, -y+1/2, -z'
'x+1/2, -y+1/2, z-1/2'

loop_
_atom_site_label
_atom_site_type_symbol
_atom_site_fract_x
_atom_site_fract_y
_atom_site_fract_z
_atom_site_U_iso_or_equiv
_atom_site_adp_type
_atom_site_occupancy
_atom_site_symmetry_multiplicity
_atom_site_calc_flag
_atom_site_refinement_flags
O1 O 0.49803(4) 0.19410(6) 0.09140(5) 0.03068(19) Uani 1 1 d .
C1 C 0.45689(5) 0.34606(8) 0.25303(6) 0.01986(19) Uani 1 1 d .
C10 C 0.34138(5) 0.44077(8) 0.31751(7) 0.0243(2) Uani 1 1 d .
O2 O 0.39907(5) 0.07997(7) 0.12912(6) 0.0369(2) Uani 1 1 d .
C9 C 0.42284(5) 0.43340(8) 0.31368(7) 0.0222(2) Uani 1 1 d .
C2 C 0.40931(5) 0.26798(8) 0.20203(7) 0.02123(19) Uani 1 1 d .
C3 C 0.32828(6) 0.27502(9) 0.20887(7) 0.0263(2) Uani 1 1 d .
H3 H 0.2965 0.2195 0.1747 0.032 Uiso 1 1 calc R
C8 C 0.46749(6) 0.51316(9) 0.37166(8) 0.0297(2) Uani 1 1 d .
H8 H 0.5219 0.5104 0.3701 0.036 Uiso 1 1 calc R
C4 C 0.29520(6) 0.35996(9) 0.26348(7) 0.0275(2) Uani 1 1 d .
H4 H 0.2408 0.3647 0.2651 0.033 Uiso 1 1 calc R
C11 C 0.43839(6) 0.17260(8) 0.13616(7) 0.0242(2) Uani 1 1 d .
C5 C 0.30791(6) 0.52788(9) 0.37688(8) 0.0320(2) Uani 1 1 d .
H5 H 0.2536 0.5343 0.3780 0.038 Uiso 1 1 calc R
C6 C 0.35306(7) 0.60224(10) 0.43209(9) 0.0386(3) Uani 1 1 d .
H6 H 0.3301 0.6595 0.4721 0.046 Uiso 1 1 calc R
C7 C 0.43342(7) 0.59443(10) 0.43001(9) 0.0376(3) Uani 1 1 d .
H7 H 0.4645 0.6458 0.4694 0.045 Uiso 1 1 calc R
N1A N 0.61193(5) 0.06852(8) 0.02752(7) 0.0311(2) Uani 1 1 d .
C3A C 0.66412(7) 0.16595(11) 0.00049(9) 0.0395(3) Uani 1 1 d .
H3A2 H 0.7134 0.1326 -0.0199 0.047 Uiso 1 1 calc R
H3A1 H 0.6750 0.2167 0.0580 0.047 Uiso 1 1 calc R
C1A C 0.64237(8) -0.00424(12) 0.11028(9) 0.0439(3) Uani 1 1 d .
H1A1 H 0.6562 0.0472 0.1665 0.053 Uiso 1 1 calc R
H1A2 H 0.6894 -0.0459 0.0913 0.053 Uiso 1 1 calc R
C4A C 0.62887(8) 0.23850(14) -0.08074(12) 0.0543(4) Uani 1 1 d .
H4A2 H 0.6150 0.1874 -0.1362 0.081 Uiso 1 1 calc R
H4A3 H 0.6659 0.2978 -0.1007 0.081 Uiso 1 1 calc R
H4A1 H 0.5827 0.2777 -0.0584 0.081 Uiso 1 1 calc R
C2A C 0.58289(9) -0.09249(12) 0.13892(10) 0.0495(3) Uani 1 1 d .
H2A1 H 0.5382 -0.0510 0.1631 0.074 Uiso 1 1 calc R
H2A2 H 0.6048 -0.1439 0.1902 0.074 Uiso 1 1 calc R
H2A3 H 0.5670 -0.1400 0.0821 0.074 Uiso 1 1 calc R
H1 H 0.5633(8) 0.1031(12) 0.0475(10) 0.041(4) Uiso 1 1 d .
H2 H 0.6014(9) 0.0197(14) -0.0245(12) 0.049(4) Uiso 1 1 d .

loop_
_atom_site_aniso_label
_atom_site_aniso_U_11
_atom_site_aniso_U_22
_atom_site_aniso_U_33
_atom_site_aniso_U_23
_atom_site_aniso_U_13
_atom_site_aniso_U_12
O1 0.0304(4) 0.0302(4) 0.0320(4) -0.0042(3) 0.0081(3) 0.0002(3)
C1 0.0185(4) 0.0190(4) 0.0221(4) 0.0023(3) 0.0013(3) 0.0007(3)
C10 0.0222(5) 0.0222(4) 0.0288(5) 0.0040(4) 0.0037(4) 0.0041(4)
O2 0.0392(4) 0.0300(4) 0.0417(4) -0.0129(3) 0.0064(3) -0.0095(3)
C9 0.0217(5) 0.0198(4) 0.0253(4) 0.0004(3) 0.0016(3) 0.0011(3)
C2 0.0204(4) 0.0210(4) 0.0222(4) 0.0016(3) 0.0002(3) -0.0001(3)
C3 0.0209(5) 0.0290(5) 0.0286(5) 0.0004(4) -0.0023(4) -0.0038(4)
C8 0.0255(5) 0.0268(5) 0.0370(5) -0.0065(4) 0.0021(4) -0.0005(4)
C4 0.0174(4) 0.0314(5) 0.0338(5) 0.0045(4) 0.0015(4) 0.0013(4)
C11 0.0255(5) 0.0245(4) 0.0224(4) -0.0015(3) -0.0015(3) 0.0003(4)
C5 0.0280(5) 0.0283(5) 0.0404(6) 0.0018(4) 0.0101(4) 0.0083(4)
C6 0.0419(6) 0.0286(5) 0.0462(6) -0.0087(5) 0.0125(5) 0.0076(5)
C7 0.0396(6) 0.0293(5) 0.0441(6) -0.0137(5) 0.0036(5) -0.0009(4)
N1A 0.0248(4) 0.0334(5) 0.0347(5) -0.0119(4) -0.0016(4) 0.0015(4)
C3A 0.0278(5) 0.0413(6) 0.0497(7) -0.0157(5) 0.0054(5) -0.0055(5)
C1A 0.0395(7) 0.0477(7) 0.0433(6) -0.0065(5) -0.0123(5) 0.0061(5)
C4A 0.0402(7) 0.0588(8) 0.0648(9) 0.0090(7) 0.0135(6) -0.0054(6)
C2A 0.0597(9) 0.0451(7) 0.0427(7) 0.0031(5) -0.0095(6) 0.0033(6)

loop_
_atom_type_symbol
_atom_type_description
_atom_type_scat_dispersion_real
_atom_type_scat_dispersion_imag
_atom_type_scat_source
C C 0.0033 0.0016 'International Tables Vol C Tables 4.2.6.8 and 6.1.1.4'
H H 0.0000 0.0000 'International Tables Vol C Tables 4.2.6.8 and 6.1.1.4'
N N 0.0061 0.0033 'International Tables Vol C Tables 4.2.6.8 and 6.1.1.4'
O O 0.0106 0.0060 'International Tables Vol C Tables 4.2.6.8 and 6.1.1.4'

loop_
_geom_angle_atom_site_label_1
_geom_angle_atom_site_label_2
_geom_angle_atom_site_label_3
_geom_angle
_geom_angle_site_symmetry_3
C2 C1 C9 118.83(8) .
C2 C1 C1 123.27(8) 2_655
C9 C1 C1 117.89(8) 2_655
C4 C10 C5 121.05(9) .
C4 C10 C9 119.28(9) .
C5 C10 C9 119.66(9) .
C8 C9 C10 117.75(9) .
C8 C9 C1 122.43(9) .
C10 C9 C1 119.82(9) .
C1 C2 C3 120.39(8) .
C1 C2 C11 123.61(8) .
C3 C2 C11 116.00(8) .
C4 C3 C2 121.31(9) .
C4 C3 H3 119.3 .
C2 C3 H3 119.3 .
C7 C8 C9 121.16(10) .
C7 C8 H8 119.4 .
C9 C8 H8 119.4 .
C3 C4 C10 120.32(9) .
C3 C4 H4 119.8 .
C10 C4 H4 119.8 .
O1 C11 O2 125.84(9) .
O1 C11 C2 117.34(8) .
O2 C11 C2 116.79(9) .
C6 C5 C10 120.62(10) .
C6 C5 H5 119.7 .
C10 C5 H5 119.7 .
C5 C6 C7 120.13(10) .
C5 C6 H6 119.9 .
C7 C6 H6 119.9 .
C8 C7 C6 120.65(11) .
C8 C7 H7 119.7 .
C6 C7 H7 119.7 .
C1A N1A C3A 113.73(9) .
C1A N1A H1 107.0(8) .
C3A N1A H1 108.4(8) .
C1A N1A H2 108.3(10) .
C3A N1A H2 111.0(9) .
H1 N1A H2 108.3(13) .
N1A C3A C4A 111.06(10) .
N1A C3A H3A2 109.4 .
C4A C3A H3A2 109.4 .
N1A C3A H3A1 109.4 .
C4A C3A H3A1 109.4 .
H3A2 C3A H3A1 108.0 .
N1A C1A C2A 110.06(10) .
N1A C1A H1A1 109.6 .
C2A C1A H1A1 109.6 .
N1A C1A H1A2 109.6 .
C2A C1A H1A2 109.6 .
H1A1 C1A H1A2 108.2 .
C3A C4A H4A2 109.5 .
C3A C4A H4A3 109.5 .
H4A2 C4A H4A3 109.5 .
C3A C4A H4A1 109.5 .
H4A2 C4A H4A1 109.5 .
H4A3 C4A H4A1 109.5 .
C1A C2A H2A1 109.5 .
C1A C2A H2A2 109.5 .
H2A1 C2A H2A2 109.5 .
C1A C2A H2A3 109.5 .
H2A1 C2A H2A3 109.5 .
H2A2 C2A H2A3 109.5 .

loop_
_geom_bond_atom_site_label_1
_geom_bond_atom_site_label_2
_geom_bond_distance
_geom_bond_site_symmetry_2
O1 C11 1.2532(13) .
C1 C2 1.3840(13) .
C1 C9 1.4393(13) .
C1 C1 1.5073(17) 2_655
C10 C4 1.4107(15) .
C10 C5 1.4227(13) .
C10 C9 1.4242(14) .
O2 C11 1.2568(12) .
C9 C8 1.4171(14) .
C2 C3 1.4206(14) .
C2 C11 1.5126(13) .
C3 C4 1.3646(14) .
C3 H3 0.9500 .
C8 C7 1.3737(15) .
C8 H8 0.9500 .
C4 H4 0.9500 .
C5 C6 1.3628(17) .
C5 H5 0.9500 .
C6 C7 1.4037(17) .
C6 H6 0.9500 .
C7 H7 0.9500 .
N1A C1A 1.4855(16) .
N1A C3A 1.4891(15) .
N1A H1 0.982(14) .
N1A H2 0.917(16) .
C3A C4A 1.498(2) .
C3A H3A2 0.9900 .
C3A H3A1 0.9900 .
C1A C2A 1.506(2) .
C1A H1A1 0.9900 .
C1A H1A2 0.9900 .
C4A H4A2 0.9800 .
C4A H4A3 0.9800 .
C4A H4A1 0.9800 .
C2A H2A1 0.9800 .
C2A H2A2 0.9800 .
C2A H2A3 0.9800 .

loop_
_geom_torsion_atom_site_label_1
_geom_torsion_atom_site_label_2
_geom_torsion_atom_site_label_3
_geom_torsion_atom_site_label_4
_geom_torsion
_geom_torsion_site_symmetry_1
C4 C10 C9 C8 -177.71(9) .
C5 C10 C9 C8 1.19(14) .
C4 C10 C9 C1 1.64(14) .
C5 C10 C9 C1 -179.46(9) .
C2 C1 C9 C8 177.09(9) .
C1 C1 C9 C8 -4.05(14) 2_655
C2 C1 C9 C10 -2.23(13) .
C1 C1 C9 C10 176.63(8) 2_655
C9 C1 C2 C3 0.63(13) .
C1 C1 C2 C3 -178.15(9) 2_655
C9 C1 C2 C11 -179.98(8) .
C1 C1 C2 C11 1.23(14) 2_655
C1 C2 C3 C4 1.62(14) .
C11 C2 C3 C4 -177.81(9) .
C10 C9 C8 C7 0.35(15) .
C1 C9 C8 C7 -178.98(10) .
C2 C3 C4 C10 -2.24(15) .
C5 C10 C4 C3 -178.30(9) .
C9 C10 C4 C3 0.59(14) .
C1 C2 C11 O1 -32.84(13) .
C3 C2 C11 O1 146.57(9) .
C1 C2 C11 O2 149.20(9) .
C3 C2 C11 O2 -31.39(13) .
C4 C10 C5 C6 177.13(10) .
C9 C10 C5 C6 -1.75(15) .
C10 C5 C6 C7 0.74(17) .
C9 C8 C7 C6 -1.39(18) .
C5 C6 C7 C8 0.84(19) .
C1A N1A C3A C4A -177.88(10) .
C3A N1A C1A C2A 174.42(10) .
